data_7134089
loop_
_publ_author_name
'Chakraborty, Supratim'
'Gorski, Aleksander'
'Danylyuk, Oksana'
'Niemirowicz-Laskowska, Katarzyna'
'Car, Halina'
'Michalak, Micha\/l'

_publ_section_title
;
 NHC-Au-Xanthate Complexes
;
_journal_name_full 'Chemical Communications'
_journal_paper_doi 10.1039/D4CC05193A
_journal_year 2025
_chemical_formula_moiety 'C72 H61 Au N2 O3 S2, 3(C H2 Cl2)'
_chemical_formula_sum 'C75 H67 Au Cl6 N2 O3 S2'
_chemical_formula_weight 1518.09
_space_group_crystal_system monoclinic
_space_group_IT_number 14
_space_group_name_Hall '-P 2ybc'
_space_group_name_H-M_alt 'P 1 21/c 1'
_atom_sites_solution_hydrogens geom
_atom_sites_solution_primary direct
_audit_creation_method SHELXL-2019/3
_audit_update_record
;
2024-10-30 deposited with the CCDC.	2024-12-23 downloaded from the CCDC.
;
_cell_angle_alpha 90
_cell_angle_beta 105.269(1)
_cell_angle_gamma 90
_cell_formula_units_Z 4
_cell_length_a 15.7943(1)
_cell_length_b 18.7129(1)
_cell_length_c 24.2110(2)
_cell_measurement_reflns_used 48781
_cell_measurement_temperature 100.0(1)
_cell_measurement_theta_max 30.0190
_cell_measurement_theta_min 2.5480
_cell_volume 6903.14(9)
_computing_cell_refinement 'CrysAlisPro 1.171.42.66a (Rigaku OD, 2022)'
_computing_data_collection 'CrysAlisPro 1.171.42.66a (Rigaku OD, 2022)'
_computing_data_reduction 'CrysAlisPro 1.171.42.66a (Rigaku OD, 2022)'
_computing_structure_refinement 'SHELXL-2019/2 (Sheldrick, 2019)'
_computing_structure_solution 'SHELXS-97 (Sheldrick, 1990)'
_diffrn_ambient_temperature 100.0(1)
_diffrn_detector_area_resol_mean 16.2974
_diffrn_measured_fraction_theta_full 1.000
_diffrn_measured_fraction_theta_max 0.925
_diffrn_measurement_device_type 'SuperNova, Dual, Cu at home/near, Eos'
_diffrn_measurement_method '\w scans'
_diffrn_radiation_type MoK\a
_diffrn_radiation_wavelength 0.71073
_diffrn_reflns_av_R_equivalents 0.0347
_diffrn_reflns_av_unetI/netI 0.0272
_diffrn_reflns_Laue_measured_fraction_full 1.000
_diffrn_reflns_Laue_measured_fraction_max 0.925
_diffrn_reflns_limit_h_max 22
_diffrn_reflns_limit_h_min -20
_diffrn_reflns_limit_k_max 26
_diffrn_reflns_limit_k_min -26
_diffrn_reflns_limit_l_max 33
_diffrn_reflns_limit_l_min -34
_diffrn_reflns_number 110109
_diffrn_reflns_point_group_measured_fraction_full 1.000
_diffrn_reflns_point_group_measured_fraction_max 0.925
_diffrn_reflns_theta_full 25.242
_diffrn_reflns_theta_max 30.140
_diffrn_reflns_theta_min 2.056
_diffrn_source 'micro-focus sealed X-ray tube'
_exptl_absorpt_coefficient_mu 2.473
_exptl_absorpt_correction_T_max 1.00000
_exptl_absorpt_correction_T_min 0.81393
_exptl_absorpt_correction_type multi-scan
_exptl_absorpt_process_details
;
CrysAlisPro 1.171.42.66a (Rigaku Oxford Diffraction, 2022)
Empirical absorption correction using spherical harmonics,
implemented in SCALE3 ABSPACK scaling algorithm.
;
_exptl_crystal_colour colourless
_exptl_crystal_density_diffrn 1.461
_exptl_crystal_description prism
_exptl_crystal_F_000 3072
_exptl_crystal_size_max 0.42
_exptl_crystal_size_mid 0.23
_exptl_crystal_size_min 0.18
_refine_diff_density_max 1.702
_refine_diff_density_min -1.337
_refine_diff_density_rms 0.102
_refine_ls_extinction_method none
_refine_ls_goodness_of_fit_ref 1.031
_refine_ls_hydrogen_treatment constr
_refine_ls_matrix_type full
_refine_ls_number_parameters 846
_refine_ls_number_reflns 18874
_refine_ls_number_restraints 32
_refine_ls_restrained_S_all 1.037
_refine_ls_R_factor_all 0.0432
_refine_ls_R_factor_gt 0.0327
_refine_ls_shift/su_max 0.004
_refine_ls_shift/su_mean 0.000
_refine_ls_structure_factor_coef Fsqd
_refine_ls_weighting_details 'w=1/[\s^2^(Fo^2^)+(0.0316P)^2^+16.7991P] where P=(Fo^2^+2Fc^2^)/3'
_refine_ls_weighting_scheme calc
_refine_ls_wR_factor_gt 0.0758
_refine_ls_wR_factor_ref 0.0819
_reflns_Friedel_coverage 0.000
_reflns_number_gt 16051
_reflns_number_total 18874
_reflns_threshold_expression 'I > 2\s(I)'
_cod_data_source_file d4cc05193a3.cif
_cod_data_source_block shelx_CCDC10
_cod_original_sg_symbol_H-M 'P 21/c'
_cod_database_code 7134089
_shelx_shelxl_version_number 2019/3
_shelx_space_group_comment
;
The symmetry employed for this shelxl refinement is uniquely defined
by the following loop, which should always be used as a source of
symmetry information in preference to the above space-group names.
They are only intended as comments.
;

loop_
_space_group_symop_operation_xyz
'x, y, z'
'-x, y+1/2, -z+1/2'
'-x, -y, -z'
'x, -y-1/2, z-1/2'

loop_
_atom_site_label
_atom_site_type_symbol
_atom_site_fract_x
_atom_site_fract_y
_atom_site_fract_z
_atom_site_U_iso_or_equiv
_atom_site_adp_type
_atom_site_occupancy
_atom_site_site_symmetry_order
_atom_site_calc_flag
_atom_site_refinement_flags_posn
_atom_site_refinement_flags_adp
_atom_site_refinement_flags_occupancy
_atom_site_disorder_assembly
_atom_site_disorder_group
Cl1 Cl 0.7549(5) 0.5840(3) 0.7934(3) 0.136(3) Uani 0.571(9) 1 d D . P A 1
Cl2 Cl 0.66145(13) 0.45380(13) 0.78690(11) 0.0412(8) Uani 0.571(9) 1 d D . P A 1
C1S C 0.7687(6) 0.4968(5) 0.7987(5) 0.047(3) Uani 0.571(9) 1 d D . P A 1
H1S1 H 0.805993 0.484337 0.837128 0.056 Uiso 0.571(9) 1 calc R U P A 1
H1S2 H 0.798334 0.479860 0.769790 0.056 Uiso 0.571(9) 1 calc R U P A 1
Cl1A Cl 0.75504(19) 0.58961(14) 0.79132(13) 0.0287(8) Uani 0.429(9) 1 d D . P A 2
Cl2A Cl 0.7005(9) 0.4495(3) 0.8201(6) 0.177(5) Uani 0.429(9) 1 d D . P A 2
C1SA C 0.7887(13) 0.5077(8) 0.8042(11) 0.098(9) Uani 0.429(9) 1 d D . P A 2
H1S3 H 0.841207 0.506809 0.837247 0.118 Uiso 0.429(9) 1 calc R U P A 2
H1S4 H 0.805584 0.488351 0.770533 0.118 Uiso 0.429(9) 1 calc R U P A 2
Cl3 Cl 0.27045(9) 0.28250(8) 0.74292(7) 0.0778(4) Uani 1 1 d . . . . .
Cl4 Cl 0.21767(9) 0.34770(13) 0.63029(7) 0.1035(7) Uani 1 1 d . . . . .
C2S C 0.2176(3) 0.3517(3) 0.7022(2) 0.0633(13) Uani 1 1 d . . . . .
H2S1 H 0.245585 0.396982 0.718621 0.076 Uiso 1 1 calc R U . . .
H2S2 H 0.156000 0.352665 0.704649 0.076 Uiso 1 1 calc R U . . .
Cl5 Cl -0.0893(2) 0.96589(15) 0.44477(11) 0.0896(10) Uani 0.620(4) 1 d D . P B 1
Cl6 Cl -0.1255(2) 0.8350(2) 0.49543(16) 0.1009(12) Uani 0.620(4) 1 d D U P B 1
C3S C -0.1102(10) 0.9251(5) 0.4952(4) 0.118(6) Uani 0.620(4) 1 d D U P B 1
H3S1 H -0.163893 0.947189 0.501406 0.141 Uiso 0.620(4) 1 calc R U P B 1
H3S2 H -0.062045 0.936239 0.529569 0.141 Uiso 0.620(4) 1 calc R U P B 1
Cl5A Cl -0.147(2) 0.8714(14) 0.4822(14) 0.529(17) Uiso 0.380(4) 1 d D U P B 2
Cl6A Cl -0.1899(6) 0.7287(5) 0.5147(4) 0.171(3) Uiso 0.380(4) 1 d D U P B 2
C3SA C -0.1208(19) 0.8000(14) 0.5231(15) 0.173(14) Uiso 0.380(4) 1 d D U P B 2
H3S3 H -0.109835 0.816089 0.563314 0.208 Uiso 0.380(4) 1 calc R U P B 2
H3S4 H -0.064106 0.782298 0.518239 0.208 Uiso 0.380(4) 1 calc R U P B 2
Au1 Au 0.16473(2) 0.57460(2) 0.68804(2) 0.01586(3) Uani 1 1 d . . . . .
S1 S 0.05332(5) 0.49238(4) 0.67158(3) 0.02416(14) Uani 1 1 d . . . . .
S2 S -0.13528(5) 0.49083(5) 0.66524(3) 0.02905(16) Uani 1 1 d . . . . .
N1 N 0.26909(14) 0.71271(11) 0.70382(9) 0.0145(4) Uani 1 1 d . . . . .
N2 N 0.35426(14) 0.62164(12) 0.71914(9) 0.0148(4) Uani 1 1 d . . . . .
O1 O 0.47741(15) 0.34225(11) 0.73214(8) 0.0260(4) Uani 1 1 d . . . . .
O2 O 0.00102(15) 0.91348(12) 0.64749(9) 0.0289(5) Uani 1 1 d . . . . .
O3 O -0.03769(14) 0.60780(12) 0.67180(10) 0.0275(5) Uani 1 1 d . . . . .
C1 C 0.26813(16) 0.64045(13) 0.70445(10) 0.0138(5) Uani 1 1 d . . . . .
C2 C 0.40798(17) 0.68151(14) 0.72655(11) 0.0172(5) Uani 1 1 d . . . . .
H2 H 0.470313 0.681936 0.736290 0.021 Uiso 1 1 calc R U . . .
C3 C 0.35453(17) 0.73896(15) 0.71724(11) 0.0182(5) Uani 1 1 d . . . . .
H3 H 0.371795 0.787732 0.719408 0.022 Uiso 1 1 calc R U . . .
C4 C 0.38597(16) 0.54895(14) 0.72239(11) 0.0153(5) Uani 1 1 d . . . . .
C5 C 0.40004(17) 0.51857(14) 0.67305(11) 0.0166(5) Uani 1 1 d . . . . .
C6 C 0.43073(17) 0.44870(15) 0.67568(11) 0.0181(5) Uani 1 1 d . . . . .
H6 H 0.440266 0.426810 0.642427 0.022 Uiso 1 1 calc R U . . .
C7 C 0.44753(18) 0.41072(14) 0.72681(12) 0.0194(5) Uani 1 1 d . . . . .
C8 C 0.4336(2) 0.44219(16) 0.77583(12) 0.0225(6) Uani 1 1 d . . . . .
H8 H 0.445421 0.415792 0.810541 0.027 Uiso 1 1 calc R U . . .
C9 C 0.40242(18) 0.51196(15) 0.77441(11) 0.0190(5) Uani 1 1 d . . . . .
C10 C 0.3857(2) 0.54740(16) 0.82735(11) 0.0243(6) Uani 1 1 d . . . . .
H10 H 0.332209 0.577854 0.813681 0.029 Uiso 1 1 calc R U . . .
C11 C 0.4602(3) 0.59723(17) 0.85781(12) 0.0333(8) Uani 1 1 d . . . . .
C12 C 0.5456(3) 0.5889(2) 0.85527(16) 0.0426(9) Uani 1 1 d . . . . .
H12 H 0.559763 0.552362 0.831967 0.051 Uiso 1 1 calc R U . . .
C13 C 0.6118(3) 0.6337(2) 0.88663(18) 0.0580(12) Uani 1 1 d . . . . .
H13 H 0.670492 0.627074 0.884603 0.070 Uiso 1 1 calc R U . . .
C14 C 0.5931(5) 0.6865(2) 0.91984(17) 0.0666(17) Uani 1 1 d . . . . .
H14 H 0.638629 0.716614 0.940952 0.080 Uiso 1 1 calc R U . . .
C15 C 0.5084(5) 0.6963(2) 0.92294(16) 0.0686(18) Uani 1 1 d . . . . .
H15 H 0.495189 0.733508 0.945997 0.082 Uiso 1 1 calc R U . . .
C16 C 0.4414(4) 0.65152(18) 0.89224(14) 0.0492(11) Uani 1 1 d . . . . .
H16 H 0.382965 0.658149 0.894854 0.059 Uiso 1 1 calc R U . . .
C17 C 0.3641(2) 0.49204(16) 0.86790(12) 0.0239(6) Uani 1 1 d . . . . .
C18 C 0.2820(2) 0.45952(19) 0.85392(13) 0.0320(7) Uani 1 1 d . . . . .
H18 H 0.239549 0.473147 0.819878 0.038 Uiso 1 1 calc R U . . .
C19 C 0.2612(3) 0.4075(2) 0.88897(15) 0.0365(8) Uani 1 1 d . . . . .
H19 H 0.204886 0.385730 0.878952 0.044 Uiso 1 1 calc R U . . .
C20 C 0.3230(3) 0.38730(18) 0.93882(14) 0.0344(7) Uani 1 1 d . . . . .
H20 H 0.309069 0.351601 0.962900 0.041 Uiso 1 1 calc R U . . .
C21 C 0.4043(3) 0.41895(17) 0.95324(14) 0.0336(7) Uani 1 1 d . . . . .
H21 H 0.446526 0.404901 0.987251 0.040 Uiso 1 1 calc R U . . .
C22 C 0.4253(2) 0.47150(17) 0.91836(13) 0.0286(6) Uani 1 1 d . . . . .
H22 H 0.481509 0.493491 0.928896 0.034 Uiso 1 1 calc R U . . .
C23 C 0.38376(19) 0.56175(14) 0.61775(11) 0.0192(5) Uani 1 1 d . . . . .
H23 H 0.331785 0.592875 0.616409 0.023 Uiso 1 1 calc R U . . .
C24 C 0.4605(2) 0.61193(16) 0.61838(12) 0.0249(6) Uani 1 1 d . . . . .
C25 C 0.4432(3) 0.67555(17) 0.58755(13) 0.0324(7) Uani 1 1 d . . . . .
H25 H 0.384834 0.686237 0.566395 0.039 Uiso 1 1 calc R U . . .
C26 C 0.5103(3) 0.7236(2) 0.58740(16) 0.0446(10) Uani 1 1 d . . . . .
H26 H 0.497653 0.766691 0.566096 0.054 Uiso 1 1 calc R U . . .
C27 C 0.5951(3) 0.7088(2) 0.61811(16) 0.0461(10) Uani 1 1 d . . . . .
H27 H 0.640881 0.741805 0.618298 0.055 Uiso 1 1 calc R U . . .
C28 C 0.6134(3) 0.6457(2) 0.64861(16) 0.0392(8) Uani 1 1 d . . . . .
H28 H 0.671943 0.635100 0.669440 0.047 Uiso 1 1 calc R U . . .
C29 C 0.5460(2) 0.59748(18) 0.64889(14) 0.0294(7) Uani 1 1 d . . . . .
H29 H 0.558997 0.554380 0.670185 0.035 Uiso 1 1 calc R U . . .
C30 C 0.35867(18) 0.51410(15) 0.56499(11) 0.0201(5) Uani 1 1 d . . . . .
C31 C 0.42108(19) 0.48112(15) 0.54222(12) 0.0210(5) Uani 1 1 d . . . . .
H31 H 0.481611 0.490696 0.558420 0.025 Uiso 1 1 calc R U . . .
C32 C 0.3960(2) 0.43450(17) 0.49621(12) 0.0262(6) Uani 1 1 d . . . . .
H32 H 0.439301 0.411109 0.481920 0.031 Uiso 1 1 calc R U . . .
C33 C 0.3090(2) 0.4224(3) 0.47153(17) 0.0545(13) Uani 1 1 d . . . . .
H33 H 0.291436 0.390765 0.439860 0.065 Uiso 1 1 calc R U . . .
C34 C 0.2463(2) 0.4565(3) 0.4930(2) 0.0730(18) Uani 1 1 d . . . . .
H34 H 0.185685 0.449105 0.475233 0.088 Uiso 1 1 calc R U . . .
C35 C 0.2712(2) 0.5010(2) 0.54001(15) 0.0439(10) Uani 1 1 d . . . . .
H35 H 0.227793 0.522655 0.555178 0.053 Uiso 1 1 calc R U . . .
C36 C 0.4737(2) 0.30534(16) 0.67926(12) 0.0291(7) Uani 1 1 d . . . . .
H36A H 0.414652 0.310071 0.653428 0.044 Uiso 1 1 calc R U . . .
H36B H 0.487120 0.254655 0.687200 0.044 Uiso 1 1 calc R U . . .
H36C H 0.516627 0.326227 0.661220 0.044 Uiso 1 1 calc R U . . .
C37 C 0.19363(17) 0.75915(14) 0.68929(11) 0.0155(5) Uani 1 1 d . . . . .
C38 C 0.15682(17) 0.78254(14) 0.73269(11) 0.0164(5) Uani 1 1 d . . . . .
C39 C 0.09195(17) 0.83491(15) 0.71970(11) 0.0191(5) Uani 1 1 d . . . . .
H39 H 0.067155 0.852535 0.748762 0.023 Uiso 1 1 calc R U . . .
C40 C 0.06338(18) 0.86147(15) 0.66419(12) 0.0206(5) Uani 1 1 d . . . . .
C41 C 0.09855(18) 0.83537(15) 0.62113(12) 0.0216(5) Uani 1 1 d . . . . .
H41 H 0.077627 0.853257 0.583255 0.026 Uiso 1 1 calc R U . . .
C42 C 0.16363(17) 0.78367(14) 0.63276(11) 0.0179(5) Uani 1 1 d . . . . .
C43 C 0.18546(18) 0.75092(15) 0.79310(11) 0.0187(5) Uani 1 1 d . . . . .
H43 H 0.216771 0.705278 0.789936 0.022 Uiso 1 1 calc R U . . .
C44 C 0.24935(18) 0.79684(19) 0.83651(13) 0.0277(7) Uani 1 1 d . . . . .
C45 C 0.2812(2) 0.8600(2) 0.82371(19) 0.0436(9) Uani 1 1 d . . . . .
H45 H 0.265681 0.877389 0.785506 0.052 Uiso 1 1 calc R U . . .
C46 C 0.3388(3) 0.9004(2) 0.8686(2) 0.0558(12) Uani 1 1 d . . . . .
H46 H 0.361107 0.945250 0.860636 0.067 Uiso 1 1 calc R U . . .
C47 C 0.3612(3) 0.8733(3) 0.92325(18) 0.0530(11) Uani 1 1 d . . . . .
H47 H 0.397575 0.900838 0.953254 0.064 Uiso 1 1 calc R U . . .
C48 C 0.3329(3) 0.8086(3) 0.93542(18) 0.0670(16) Uani 1 1 d . . . . .
H48 H 0.352423 0.789252 0.972919 0.080 Uiso 1 1 calc R U . . .
C49 C 0.2759(3) 0.7714(3) 0.89326(15) 0.0533(12) Uani 1 1 d . . . . .
H49 H 0.253487 0.727028 0.902305 0.064 Uiso 1 1 calc R U . . .
C50 C 0.10553(19) 0.73086(16) 0.81431(11) 0.0218(5) Uani 1 1 d . . . . .
C51 C 0.06719(19) 0.77947(17) 0.84415(12) 0.0243(6) Uani 1 1 d . . . . .
H51 H 0.091524 0.825940 0.852210 0.029 Uiso 1 1 calc R U . . .
C52 C -0.0064(2) 0.76045(19) 0.86220(14) 0.0320(7) Uani 1 1 d . . . . .
H52 H -0.031906 0.793958 0.882527 0.038 Uiso 1 1 calc R U . . .
C53 C -0.0425(2) 0.6930(2) 0.85071(15) 0.0372(8) Uani 1 1 d . . . . .
H53 H -0.092748 0.680094 0.863049 0.045 Uiso 1 1 calc R U . . .
C54 C -0.0049(3) 0.6444(2) 0.82106(16) 0.0405(8) Uani 1 1 d . . . . .
H54 H -0.029600 0.598059 0.812970 0.049 Uiso 1 1 calc R U . . .
C55 C 0.0687(2) 0.66306(18) 0.80313(14) 0.0321(7) Uani 1 1 d . . . . .
H55 H 0.094124 0.629239 0.783020 0.038 Uiso 1 1 calc R U . . .
C56 C 0.1969(2) 0.75192(16) 0.58421(12) 0.0223(6) Uani 1 1 d . . . . .
H56 H 0.253390 0.727144 0.602496 0.027 Uiso 1 1 calc R U . . .
C57 C 0.2182(2) 0.81073(17) 0.54613(13) 0.0266(6) Uani 1 1 d . . . . .
C58 C 0.1583(2) 0.83384(17) 0.49617(13) 0.0301(7) Uani 1 1 d . . . . .
H58 H 0.102060 0.812075 0.484414 0.036 Uiso 1 1 calc R U . . .
C59 C 0.1799(3) 0.88831(19) 0.46342(15) 0.0394(8) Uani 1 1 d . . . . .
H59 H 0.138154 0.903735 0.429657 0.047 Uiso 1 1 calc R U . . .
C60 C 0.2612(3) 0.9201(2) 0.47939(19) 0.0507(11) Uani 1 1 d . . . . .
H60 H 0.275623 0.957432 0.456858 0.061 Uiso 1 1 calc R U . . .
C61 C 0.3216(3) 0.8974(3) 0.5285(2) 0.0596(12) Uani 1 1 d . . . . .
H61 H 0.378166 0.918732 0.539554 0.071 Uiso 1 1 calc R U . . .
C62 C 0.3001(3) 0.8431(2) 0.56214(17) 0.0441(9) Uani 1 1 d . . . . .
H62 H 0.341777 0.828336 0.596153 0.053 Uiso 1 1 calc R U . . .
C63 C 0.1346(2) 0.69516(16) 0.55085(12) 0.0256(6) Uani 1 1 d . . . . .
C64 C 0.1517(3) 0.66475(18) 0.50250(15) 0.0410(9) Uani 1 1 d . . . . .
H64 H 0.201773 0.679736 0.490765 0.049 Uiso 1 1 calc R U . . .
C65 C 0.0965(4) 0.6125(2) 0.47097(15) 0.0543(13) Uani 1 1 d . . . . .
H65 H 0.109124 0.592523 0.437980 0.065 Uiso 1 1 calc R U . . .
C66 C 0.0248(4) 0.5901(2) 0.48706(16) 0.0544(13) Uani 1 1 d . . . . .
H66 H -0.014125 0.556147 0.464627 0.065 Uiso 1 1 calc R U . . .
C67 C 0.0094(3) 0.6173(2) 0.53622(17) 0.0485(10) Uani 1 1 d . . . . .
H67 H -0.038798 0.599857 0.548933 0.058 Uiso 1 1 calc R U . . .
C68 C 0.0634(2) 0.6700(2) 0.56761(14) 0.0361(8) Uani 1 1 d . . . . .
H68 H 0.051001 0.688757 0.601071 0.043 Uiso 1 1 calc R U . . .
C69 C -0.0357(2) 0.94231(18) 0.69077(14) 0.0305(7) Uani 1 1 d . . . . .
H69A H -0.065966 0.904355 0.705944 0.046 Uiso 1 1 calc R U . . .
H69B H -0.077592 0.980150 0.674221 0.046 Uiso 1 1 calc R U . . .
H69C H 0.011327 0.962162 0.721814 0.046 Uiso 1 1 calc R U . . .
C70 C -0.04366(19) 0.53674(16) 0.66970(12) 0.0227(6) Uani 1 1 d . . . . .
C71 C -0.1180(2) 0.64793(19) 0.67021(16) 0.0350(7) Uani 1 1 d . . . . .
H71A H -0.140299 0.635207 0.703517 0.042 Uiso 1 1 calc R U . . .
H71B H -0.164016 0.636671 0.634772 0.042 Uiso 1 1 calc R U . . .
C72 C -0.0954(3) 0.7254(2) 0.6719(2) 0.0508(11) Uani 1 1 d . . . . .
H72A H -0.047363 0.735297 0.705938 0.076 Uiso 1 1 calc R U . . .
H72B H -0.146866 0.753830 0.673268 0.076 Uiso 1 1 calc R U . . .
H72C H -0.076996 0.737970 0.637466 0.076 Uiso 1 1 calc R U . . .

loop_
_atom_site_aniso_label
_atom_site_aniso_U_11
_atom_site_aniso_U_22
_atom_site_aniso_U_33
_atom_site_aniso_U_23
_atom_site_aniso_U_13
_atom_site_aniso_U_12
Cl1 0.125(5) 0.111(4) 0.194(7) -0.018(4) 0.082(5) -0.034(3)
Cl2 0.0424(12) 0.0292(11) 0.0578(14) -0.0090(8) 0.0234(9) -0.0032(7)
C1S 0.036(4) 0.051(5) 0.045(5) -0.023(5) -0.005(4) 0.017(4)
Cl1A 0.0276(13) 0.0147(11) 0.0464(16) 0.0011(9) 0.0141(11) -0.0009(8)
Cl2A 0.296(10) 0.071(3) 0.254(11) 0.082(4) 0.230(10) 0.105(5)
C1SA 0.088(13) 0.108(15) 0.13(2) 0.080(13) 0.092(14) 0.067(11)
Cl3 0.0637(8) 0.0802(9) 0.0909(10) 0.0262(8) 0.0229(7) 0.0045(7)
Cl4 0.0462(7) 0.183(2) 0.0783(10) 0.0320(11) 0.0119(7) -0.0244(9)
C2S 0.045(2) 0.055(3) 0.083(4) -0.006(3) 0.004(2) -0.003(2)
Cl5 0.123(2) 0.0861(18) 0.0635(14) -0.0034(12) 0.0304(14) -0.0010(16)
Cl6 0.093(2) 0.114(3) 0.110(2) -0.041(2) 0.0531(18) -0.0082(17)
C3S 0.178(12) 0.047(5) 0.075(6) 0.022(4) -0.062(7) -0.023(6)
Au1 0.01570(5) 0.01600(5) 0.01724(5) -0.00138(4) 0.00672(3) -0.00270(4)
S1 0.0212(3) 0.0215(3) 0.0318(4) -0.0040(3) 0.0104(3) -0.0065(3)
S2 0.0205(3) 0.0355(4) 0.0315(4) -0.0003(3) 0.0076(3) -0.0093(3)
N1 0.0145(10) 0.0160(10) 0.0138(10) 0.0004(8) 0.0049(8) -0.0018(8)
N2 0.0162(10) 0.0157(10) 0.0131(10) 0.0004(8) 0.0047(8) 0.0001(8)
O1 0.0377(12) 0.0220(10) 0.0152(9) -0.0004(8) 0.0018(8) 0.0128(9)
O2 0.0277(11) 0.0355(12) 0.0232(10) 0.0048(9) 0.0060(9) 0.0155(9)
O3 0.0222(10) 0.0278(11) 0.0348(12) -0.0003(9) 0.0116(9) -0.0032(9)
C1 0.0165(11) 0.0173(11) 0.0084(10) 0.0000(9) 0.0047(9) 0.0001(9)
C2 0.0155(12) 0.0199(12) 0.0159(12) -0.0031(10) 0.0035(9) -0.0023(10)
C3 0.0166(12) 0.0199(13) 0.0181(12) -0.0035(10) 0.0048(10) -0.0044(10)
C4 0.0141(11) 0.0153(11) 0.0169(12) -0.0017(9) 0.0048(9) 0.0023(9)
C5 0.0169(12) 0.0185(12) 0.0146(11) -0.0006(9) 0.0046(9) -0.0002(10)
C6 0.0198(12) 0.0203(12) 0.0142(12) -0.0024(10) 0.0046(10) 0.0039(10)
C7 0.0202(13) 0.0189(13) 0.0179(12) -0.0006(10) 0.0028(10) 0.0049(10)
C8 0.0284(14) 0.0243(14) 0.0140(12) 0.0024(10) 0.0040(11) 0.0056(11)
C9 0.0213(13) 0.0212(13) 0.0137(12) -0.0011(10) 0.0030(10) 0.0033(10)
C10 0.0369(16) 0.0238(14) 0.0118(12) 0.0007(10) 0.0057(11) 0.0110(12)
C11 0.066(2) 0.0191(13) 0.0120(13) 0.0032(11) 0.0049(14) 0.0024(14)
C12 0.053(2) 0.0350(19) 0.0324(18) -0.0045(15) -0.0020(16) -0.0018(17)
C13 0.071(3) 0.051(3) 0.038(2) 0.0046(19) -0.010(2) -0.019(2)
C14 0.127(5) 0.035(2) 0.0225(18) 0.0069(16) -0.007(2) -0.030(3)
C15 0.164(6) 0.0223(18) 0.0198(17) 0.0001(14) 0.024(3) -0.017(3)
C16 0.110(4) 0.0215(16) 0.0220(16) 0.0009(13) 0.027(2) -0.0004(19)
C17 0.0364(16) 0.0230(14) 0.0137(12) 0.0003(10) 0.0091(11) 0.0097(12)
C18 0.0368(17) 0.0387(18) 0.0195(14) 0.0009(13) 0.0058(13) 0.0053(14)
C19 0.042(2) 0.0401(19) 0.0282(16) -0.0012(14) 0.0113(14) -0.0029(15)
C20 0.053(2) 0.0268(16) 0.0255(15) 0.0026(13) 0.0139(15) 0.0013(15)
C21 0.050(2) 0.0281(16) 0.0204(14) 0.0054(12) 0.0054(14) 0.0062(14)
C22 0.0375(17) 0.0269(15) 0.0195(14) 0.0052(11) 0.0041(12) 0.0073(13)
C23 0.0247(13) 0.0203(13) 0.0142(12) 0.0013(10) 0.0080(10) 0.0056(10)
C24 0.0393(17) 0.0224(14) 0.0178(13) -0.0045(11) 0.0159(12) -0.0047(12)
C25 0.055(2) 0.0270(15) 0.0201(14) 0.0001(12) 0.0176(14) -0.0023(14)
C26 0.083(3) 0.0276(17) 0.0329(18) -0.0024(14) 0.031(2) -0.0162(18)
C27 0.066(3) 0.042(2) 0.039(2) -0.0145(16) 0.0307(19) -0.0296(19)
C28 0.0413(19) 0.045(2) 0.0363(18) -0.0124(16) 0.0194(16) -0.0178(16)
C29 0.0361(17) 0.0298(15) 0.0270(15) -0.0041(12) 0.0168(13) -0.0063(13)
C30 0.0231(13) 0.0245(13) 0.0128(11) 0.0013(10) 0.0046(10) 0.0033(11)
C31 0.0209(13) 0.0261(14) 0.0175(12) -0.0013(11) 0.0076(10) -0.0009(11)
C32 0.0242(14) 0.0359(17) 0.0204(13) -0.0083(12) 0.0094(11) -0.0005(12)
C33 0.0294(18) 0.095(4) 0.036(2) -0.043(2) 0.0027(15) -0.008(2)
C34 0.0186(17) 0.139(5) 0.055(3) -0.057(3) -0.0014(17) -0.005(2)
C35 0.0211(15) 0.077(3) 0.0317(18) -0.0201(18) 0.0042(13) 0.0095(17)
C36 0.0435(18) 0.0203(14) 0.0185(13) -0.0030(11) -0.0004(12) 0.0130(13)
C37 0.0134(11) 0.0150(11) 0.0179(12) 0.0007(9) 0.0040(9) 0.0003(9)
C38 0.0165(11) 0.0178(12) 0.0147(11) -0.0006(9) 0.0036(9) -0.0022(10)
C39 0.0185(12) 0.0225(13) 0.0165(12) -0.0026(10) 0.0047(10) 0.0010(10)
C40 0.0187(12) 0.0205(13) 0.0213(13) 0.0012(10) 0.0030(10) 0.0041(10)
C41 0.0228(13) 0.0242(14) 0.0180(12) 0.0046(10) 0.0059(10) 0.0042(11)
C42 0.0189(12) 0.0201(12) 0.0171(12) 0.0008(10) 0.0089(10) -0.0015(10)
C43 0.0213(13) 0.0225(13) 0.0123(11) -0.0022(10) 0.0042(10) 0.0055(10)
C44 0.0152(12) 0.0448(18) 0.0232(14) -0.0148(13) 0.0051(11) 0.0046(12)
C45 0.0279(17) 0.0376(19) 0.056(2) -0.0095(17) -0.0060(16) 0.0057(15)
C46 0.0300(19) 0.046(2) 0.086(4) -0.011(2) 0.006(2) 0.0004(17)
C47 0.045(2) 0.077(3) 0.037(2) -0.031(2) 0.0110(17) -0.004(2)
C48 0.045(2) 0.126(5) 0.029(2) -0.011(2) 0.0077(18) -0.027(3)
C49 0.0347(19) 0.100(4) 0.0223(17) -0.004(2) 0.0016(14) -0.013(2)
C50 0.0256(14) 0.0268(14) 0.0132(12) 0.0013(10) 0.0056(10) 0.0032(11)
C51 0.0250(14) 0.0274(14) 0.0209(13) -0.0029(11) 0.0069(11) 0.0010(12)
C52 0.0281(16) 0.0426(19) 0.0278(16) -0.0062(14) 0.0116(13) -0.0012(14)
C53 0.0408(19) 0.045(2) 0.0299(17) -0.0009(15) 0.0175(15) -0.0105(16)
C54 0.054(2) 0.0308(17) 0.041(2) -0.0011(15) 0.0204(17) -0.0121(16)
C55 0.047(2) 0.0281(16) 0.0257(15) -0.0016(12) 0.0169(14) -0.0005(14)
C56 0.0275(14) 0.0263(14) 0.0165(12) 0.0040(11) 0.0120(11) 0.0049(11)
C57 0.0332(16) 0.0294(15) 0.0229(14) 0.0038(12) 0.0174(12) 0.0026(12)
C58 0.0479(19) 0.0246(15) 0.0206(14) 0.0023(12) 0.0140(13) -0.0005(13)
C59 0.069(3) 0.0295(17) 0.0256(16) 0.0043(13) 0.0225(17) 0.0033(17)
C60 0.075(3) 0.039(2) 0.053(2) 0.0156(18) 0.044(2) 0.001(2)
C61 0.052(3) 0.065(3) 0.072(3) 0.015(2) 0.034(2) -0.016(2)
C62 0.0352(19) 0.057(2) 0.044(2) 0.0149(18) 0.0167(16) -0.0050(17)
C63 0.0405(17) 0.0190(13) 0.0187(13) 0.0038(11) 0.0101(12) 0.0053(12)
C64 0.074(3) 0.0265(16) 0.0302(17) 0.0002(13) 0.0270(18) 0.0045(17)
C65 0.119(4) 0.0252(17) 0.0205(16) 0.0001(13) 0.021(2) 0.006(2)
C66 0.102(4) 0.0287(18) 0.0239(17) -0.0010(14) 0.002(2) -0.017(2)
C67 0.059(3) 0.048(2) 0.0350(19) -0.0063(17) 0.0069(18) -0.021(2)
C68 0.046(2) 0.0398(19) 0.0226(15) -0.0075(14) 0.0096(14) -0.0096(16)
C69 0.0270(15) 0.0352(17) 0.0291(16) -0.0032(13) 0.0071(12) 0.0124(13)
C70 0.0220(13) 0.0300(15) 0.0165(12) 0.0005(11) 0.0059(10) -0.0049(11)
C71 0.0250(15) 0.0345(18) 0.047(2) 0.0019(15) 0.0112(14) 0.0014(13)
C72 0.0334(19) 0.0343(19) 0.089(3) 0.002(2) 0.024(2) 0.0001(16)

loop_
_atom_type_symbol
_atom_type_description
_atom_type_scat_dispersion_real
_atom_type_scat_dispersion_imag
_atom_type_scat_source
C C 0.0033 0.0016 'International Tables Vol C Tables 4.2.6.8 and 6.1.1.4'
H H 0.0000 0.0000 'International Tables Vol C Tables 4.2.6.8 and 6.1.1.4'
S S 0.1246 0.1234 'International Tables Vol C Tables 4.2.6.8 and 6.1.1.4'
Au Au -2.0133 8.8022 'International Tables Vol C Tables 4.2.6.8 and 6.1.1.4'
N N 0.0061 0.0033 'International Tables Vol C Tables 4.2.6.8 and 6.1.1.4'
O O 0.0106 0.0060 'International Tables Vol C Tables 4.2.6.8 and 6.1.1.4'
Cl Cl 0.1484 0.1585 'International Tables Vol C Tables 4.2.6.8 and 6.1.1.4'

loop_
_geom_angle_atom_site_label_1
_geom_angle_atom_site_label_2
_geom_angle_atom_site_label_3
_geom_angle
_geom_angle_site_symmetry_1
_geom_angle_site_symmetry_3
_geom_angle_publ_flag
Cl1 C1S Cl2 109.0(6) . . ?
Cl1A C1SA Cl2A 111.2(8) . . ?
Cl3 C2S Cl4 114.6(3) . . ?
Cl5 C3S Cl6 123.4(8) . . ?
Cl5A C3SA Cl6A 121(2) . . ?
C1 Au1 S1 175.78(7) . . ?
C70 S1 Au1 108.41(10) . . ?
C1 N1 C3 111.3(2) . . ?
C1 N1 C37 126.5(2) . . ?
C3 N1 C37 122.2(2) . . ?
C1 N2 C2 111.1(2) . . ?
C1 N2 C4 124.5(2) . . ?
C2 N2 C4 124.2(2) . . ?
C7 O1 C36 115.8(2) . . ?
C40 O2 C69 116.8(2) . . ?
C70 O3 C71 117.2(2) . . ?
N1 C1 N2 104.4(2) . . ?
N1 C1 Au1 128.65(19) . . ?
N2 C1 Au1 126.95(19) . . ?
C3 C2 N2 106.7(2) . . ?
C2 C3 N1 106.5(2) . . ?
C5 C4 C9 122.4(2) . . ?
C5 C4 N2 118.0(2) . . ?
C9 C4 N2 119.6(2) . . ?
C6 C5 C4 118.5(2) . . ?
C6 C5 C23 120.9(2) . . ?
C4 C5 C23 120.5(2) . . ?
C5 C6 C7 120.3(2) . . ?
O1 C7 C6 123.1(2) . . ?
O1 C7 C8 116.5(2) . . ?
C6 C7 C8 120.4(2) . . ?
C9 C8 C7 120.6(3) . . ?
C8 C9 C4 117.8(2) . . ?
C8 C9 C10 121.7(2) . . ?
C4 C9 C10 120.5(2) . . ?
C17 C10 C9 111.3(2) . . ?
C17 C10 C11 112.2(2) . . ?
C9 C10 C11 112.8(3) . . ?
C12 C11 C16 118.4(4) . . ?
C12 C11 C10 123.3(3) . . ?
C16 C11 C10 118.3(4) . . ?
C11 C12 C13 120.6(4) . . ?
C14 C13 C12 120.8(5) . . ?
C13 C14 C15 119.8(4) . . ?
C14 C15 C16 120.2(4) . . ?
C11 C16 C15 120.2(5) . . ?
C18 C17 C22 118.6(3) . . ?
C18 C17 C10 119.5(3) . . ?
C22 C17 C10 121.9(3) . . ?
C19 C18 C17 120.9(3) . . ?
C18 C19 C20 119.8(3) . . ?
C21 C20 C19 120.0(3) . . ?
C20 C21 C22 120.5(3) . . ?
C21 C22 C17 120.3(3) . . ?
C30 C23 C5 111.9(2) . . ?
C30 C23 C24 113.5(2) . . ?
C5 C23 C24 111.5(2) . . ?
C29 C24 C25 118.6(3) . . ?
C29 C24 C23 123.0(3) . . ?
C25 C24 C23 118.4(3) . . ?
C26 C25 C24 120.8(4) . . ?
C27 C26 C25 120.1(4) . . ?
C26 C27 C28 119.8(3) . . ?
C27 C28 C29 120.1(4) . . ?
C24 C29 C28 120.6(3) . . ?
C35 C30 C31 118.7(3) . . ?
C35 C30 C23 118.9(3) . . ?
C31 C30 C23 122.4(3) . . ?
C32 C31 C30 120.9(3) . . ?
C33 C32 C31 119.8(3) . . ?
C32 C33 C34 119.6(3) . . ?
C35 C34 C33 120.5(3) . . ?
C30 C35 C34 120.4(3) . . ?
C38 C37 C42 122.0(2) . . ?
C38 C37 N1 119.1(2) . . ?
C42 C37 N1 118.7(2) . . ?
C39 C38 C37 118.5(2) . . ?
C39 C38 C43 120.2(2) . . ?
C37 C38 C43 121.3(2) . . ?
C40 C39 C38 120.1(2) . . ?
O2 C40 C39 124.4(3) . . ?
O2 C40 C41 115.2(2) . . ?
C39 C40 C41 120.4(2) . . ?
C42 C41 C40 120.9(2) . . ?
C41 C42 C37 118.0(2) . . ?
C41 C42 C56 120.1(2) . . ?
C37 C42 C56 121.8(2) . . ?
C44 C43 C50 111.3(2) . . ?
C44 C43 C38 114.7(2) . . ?
C50 C43 C38 110.7(2) . . ?
C45 C44 C49 119.1(3) . . ?
C45 C44 C43 123.8(3) . . ?
C49 C44 C43 117.2(3) . . ?
C44 C45 C46 119.1(4) . . ?
C47 C46 C45 119.1(4) . . ?
C48 C47 C46 121.6(4) . . ?
C47 C48 C49 119.1(5) . . ?
C48 C49 C44 121.8(5) . . ?
C55 C50 C51 118.6(3) . . ?
C55 C50 C43 119.9(3) . . ?
C51 C50 C43 121.5(3) . . ?
C52 C51 C50 120.5(3) . . ?
C53 C52 C51 120.3(3) . . ?
C52 C53 C54 119.5(3) . . ?
C53 C54 C55 120.4(3) . . ?
C54 C55 C50 120.7(3) . . ?
C63 C56 C42 111.9(2) . . ?
C63 C56 C57 113.3(2) . . ?
C42 C56 C57 111.0(2) . . ?
C62 C57 C58 118.5(3) . . ?
C62 C57 C56 118.9(3) . . ?
C58 C57 C56 122.6(3) . . ?
C59 C58 C57 120.7(3) . . ?
C60 C59 C58 120.6(4) . . ?
C59 C60 C61 119.4(3) . . ?
C60 C61 C62 120.4(4) . . ?
C57 C62 C61 120.4(4) . . ?
C68 C63 C64 117.6(3) . . ?
C68 C63 C56 123.1(3) . . ?
C64 C63 C56 119.3(3) . . ?
C63 C64 C65 121.0(4) . . ?
C66 C65 C64 120.5(4) . . ?
C65 C66 C67 119.1(4) . . ?
C66 C67 C68 120.7(4) . . ?
C63 C68 C67 120.9(3) . . ?
O3 C70 S2 124.7(2) . . ?
O3 C70 S1 115.1(2) . . ?
S2 C70 S1 120.18(18) . . ?
O3 C71 C72 107.3(3) . . ?

loop_
_geom_bond_atom_site_label_1
_geom_bond_atom_site_label_2
_geom_bond_distance
_geom_bond_site_symmetry_2
_geom_bond_publ_flag
Cl1 C1S 1.648(10) . ?
Cl2 C1S 1.828(10) . ?
Cl1A C1SA 1.626(13) . ?
Cl2A C1SA 1.887(14) . ?
Cl3 C2S 1.706(5) . ?
Cl4 C2S 1.743(6) . ?
Cl5 C3S 1.547(12) . ?
Cl6 C3S 1.704(10) . ?
Cl5A C3SA 1.65(2) . ?
Cl6A C3SA 1.701(19) . ?
Au1 C1 2.000(3) . ?
Au1 S1 2.2921(7) . ?
S1 C70 1.732(3) . ?
S2 C70 1.662(3) . ?
N1 C1 1.352(3) . ?
N1 C3 1.392(3) . ?
N1 C37 1.442(3) . ?
N2 C1 1.359(3) . ?
N2 C2 1.388(3) . ?
N2 C4 1.444(3) . ?
O1 C7 1.360(3) . ?
O1 C36 1.442(3) . ?
O2 C40 1.368(3) . ?
O2 C69 1.430(4) . ?
O3 C70 1.333(4) . ?
O3 C71 1.466(4) . ?
C2 C3 1.349(4) . ?
C4 C5 1.393(3) . ?
C4 C9 1.400(4) . ?
C5 C6 1.390(4) . ?
C5 C23 1.527(4) . ?
C6 C7 1.391(4) . ?
C7 C8 1.393(4) . ?
C8 C9 1.393(4) . ?
C9 C10 1.527(4) . ?
C10 C17 1.526(4) . ?
C10 C11 1.531(5) . ?
C11 C12 1.375(6) . ?
C11 C16 1.395(5) . ?
C12 C13 1.398(6) . ?
C13 C14 1.353(7) . ?
C14 C15 1.372(8) . ?
C15 C16 1.399(7) . ?
C17 C18 1.391(5) . ?
C17 C22 1.398(4) . ?
C18 C19 1.386(5) . ?
C19 C20 1.390(5) . ?
C20 C21 1.373(5) . ?
C21 C22 1.392(4) . ?
C23 C30 1.522(4) . ?
C23 C24 1.530(4) . ?
C24 C29 1.386(5) . ?
C24 C25 1.393(4) . ?
C25 C26 1.391(5) . ?
C26 C27 1.379(6) . ?
C27 C28 1.382(6) . ?
C28 C29 1.396(5) . ?
C30 C35 1.376(4) . ?
C30 C31 1.394(4) . ?
C31 C32 1.388(4) . ?
C32 C33 1.366(5) . ?
C33 C34 1.390(6) . ?
C34 C35 1.381(5) . ?
C37 C38 1.399(4) . ?
C37 C42 1.402(4) . ?
C38 C39 1.393(4) . ?
C38 C43 1.531(4) . ?
C39 C40 1.392(4) . ?
C40 C41 1.392(4) . ?
C41 C42 1.385(4) . ?
C42 C56 1.528(4) . ?
C43 C44 1.518(4) . ?
C43 C50 1.530(4) . ?
C44 C45 1.352(5) . ?
C44 C49 1.410(5) . ?
C45 C46 1.435(6) . ?
C46 C47 1.373(7) . ?
C47 C48 1.351(7) . ?
C48 C49 1.361(6) . ?
C50 C55 1.392(4) . ?
C50 C51 1.395(4) . ?
C51 C52 1.391(4) . ?
C52 C53 1.383(5) . ?
C53 C54 1.385(5) . ?
C54 C55 1.388(5) . ?
C56 C63 1.526(4) . ?
C56 C57 1.529(4) . ?
C57 C62 1.388(5) . ?
C57 C58 1.394(4) . ?
C58 C59 1.388(4) . ?
C59 C60 1.375(6) . ?
C60 C61 1.383(7) . ?
C61 C62 1.398(5) . ?
C63 C68 1.375(5) . ?
C63 C64 1.391(4) . ?
C64 C65 1.396(6) . ?
C65 C66 1.356(7) . ?
C66 C67 1.374(6) . ?
C67 C68 1.392(5) . ?
C71 C72 1.491(5) . ?
